data_7115333
loop_
_publ_author_name
'Yuehong Wen'
'Tianlu Sheng'
'Zhihao Sun'
'Zhenzhen Xue'
'Yanlong Wang'
'Yong Wang'
'Shengmin Hu'
'Xiao Ma'
'Xintao Wu'

_publ_section_title
;
 A combination of the 'pillaring' strategy and chiral induction: an
 approach to prepare homochiral three-dimensional coordination polymers
 from achiral precursors
;
_journal_coden_Cambridge 182
_journal_name_full Chem.Commun.
_journal_page_first 8320
_journal_paper_doi 10.1039/C4cc03478C
_journal_volume 50
_journal_year 2014
_chemical_absolute_configuration unk
_chemical_formula_sum 'C14 H30 Mo N4 O10 Zn'
_chemical_formula_weight 575.73
_chemical_name_systematic
; 
 ? 
;
_space_group_IT_number 5
_symmetry_cell_setting monoclinic
_symmetry_space_group_name_Hall 'C 2y'
_symmetry_space_group_name_H-M 'C 1 2 1'
_atom_sites_solution_hydrogens geom
_atom_sites_solution_primary direct
_atom_sites_solution_secondary difmap
_audit_creation_method SHELXL-97
_cell_angle_alpha 90.00
_cell_angle_beta 90.74(5)
_cell_angle_gamma 90.00
_cell_formula_units_Z 2
_cell_length_a 13.971(19)
_cell_length_b 12.841(19)
_cell_length_c 7.137(11)
_cell_measurement_reflns_used 2021
_cell_measurement_temperature 293(2)
_cell_measurement_theta_max 27.4662
_cell_measurement_theta_min 2.1544
_cell_volume 1280(3)
_computing_cell_refinement 'CrystalClear (Rigaku Inc., 2007)'
_computing_data_collection 'CrystalClear (Rigaku Inc., 2007)'
_computing_data_reduction 'CrystalClear (Rigaku Inc., 2007)'
_computing_structure_refinement 'SHELXL-97 (Sheldrick, 1997)'
_computing_structure_solution 'SHELXS-97 (Sheldrick, 1990)'
_diffrn_ambient_temperature 293(2)
_diffrn_detector_area_resol_mean 28.5714
_diffrn_measured_fraction_theta_full 1.000
_diffrn_measured_fraction_theta_max 1.000
_diffrn_measurement_device_type 'Saturn724+ (2x2 bin mode)'
_diffrn_measurement_method CCD_Profile_fitting
_diffrn_radiation_monochromator graphite
_diffrn_radiation_source 'fine-focus sealed tube'
_diffrn_radiation_type MoK\a
_diffrn_radiation_wavelength 0.71073
_diffrn_reflns_av_R_equivalents 0.0823
_diffrn_reflns_av_sigmaI/netI 0.1743
_diffrn_reflns_limit_h_max 16
_diffrn_reflns_limit_h_min -16
_diffrn_reflns_limit_k_max 14
_diffrn_reflns_limit_k_min -15
_diffrn_reflns_limit_l_max 7
_diffrn_reflns_limit_l_min -8
_diffrn_reflns_number 4313
_diffrn_reflns_theta_full 25.00
_diffrn_reflns_theta_max 25.00
_diffrn_reflns_theta_min 2.15
_exptl_absorpt_coefficient_mu 1.475
_exptl_absorpt_correction_T_max 1.0000
_exptl_absorpt_correction_T_min 0.3146
_exptl_absorpt_correction_type multi-scan
_exptl_crystal_colour Colorless
_exptl_crystal_density_diffrn 1.493
_exptl_crystal_density_method 'not measured'
_exptl_crystal_description Prism
_exptl_crystal_F_000 588
_exptl_crystal_size_max 0.2000
_exptl_crystal_size_mid 0.2000
_exptl_crystal_size_min 0.2000
_refine_diff_density_max 0.803
_refine_diff_density_min -1.657
_refine_diff_density_rms 0.306
_refine_ls_abs_structure_details 'Flack H D (1983), Acta Cryst. A39, 876-881'
_refine_ls_abs_structure_Flack 0.09(5)
_refine_ls_extinction_coef 0.036(3)
_refine_ls_extinction_expression Fc^*^=kFc[1+0.001xFc^2^\l^3^/sin(2\q)]^-1/4^
_refine_ls_extinction_method SHELXL
_refine_ls_goodness_of_fit_ref 0.972
_refine_ls_hydrogen_treatment constr
_refine_ls_matrix_type full
_refine_ls_number_parameters 123
_refine_ls_number_reflns 2228
_refine_ls_number_restraints 1
_refine_ls_restrained_S_all 0.972
_refine_ls_R_factor_all 0.0991
_refine_ls_R_factor_gt 0.0761
_refine_ls_shift/su_max 0.000
_refine_ls_shift/su_mean 0.000
_refine_ls_structure_factor_coef Fsqd
_refine_ls_weighting_details 'calc w=1/[\s^2^(Fo^2^)+(0.0911P)^2^+0.0000P] where P=(Fo^2^+2Fc^2^)/3'
_refine_ls_weighting_scheme calc
_refine_ls_wR_factor_gt 0.1776
_refine_ls_wR_factor_ref 0.2024
_reflns_number_gt 1389
_reflns_number_total 2228
_reflns_threshold_expression >2sigma(I)
_cod_data_source_file c4cc03478c2.cif
_cod_data_source_block a2
_cod_original_sg_symbol_H-M C2
_cod_database_code 7115333

loop_
_symmetry_equiv_pos_as_xyz
'x, y, z'
'-x, y, -z'
'x+1/2, y+1/2, z'
'-x+1/2, y+1/2, -z'

loop_
_atom_site_label
_atom_site_type_symbol
_atom_site_fract_x
_atom_site_fract_y
_atom_site_fract_z
_atom_site_U_iso_or_equiv
_atom_site_adp_type
_atom_site_occupancy
_atom_site_symmetry_multiplicity
_atom_site_calc_flag
_atom_site_refinement_flags
Mo1 Mo 0.0000 0.50868(7) 0.5000 0.0468(7) Uani 1 2 d S
Zn1 Zn 0.0000 0.42832(13) 0.0000 0.0356(7) Uani 1 2 d S
C3 C 0.1367(14) 0.2655(17) -0.179(2) 0.088(6) Uani 1 1 d .
H3A H 0.1138 0.2974 -0.2874 0.105 Uiso 1 1 calc R
C1 C 0.1446(14) 0.2656(16) 0.127(2) 0.083(6) Uani 1 1 d .
H1A H 0.1332 0.2947 0.2440 0.100 Uiso 1 1 calc R
C2 C 0.2055(19) 0.1726(17) 0.115(3) 0.104(8) Uani 1 1 d .
H2A H 0.2234 0.1358 0.2217 0.125 Uiso 1 1 calc R
C4 C 0.1957(18) 0.1830(16) -0.208(3) 0.109(9) Uani 1 1 d .
H4A H 0.2075 0.1575 -0.3275 0.130 Uiso 1 1 calc R
C5 C 0.2351(14) 0.1417(14) -0.058(3) 0.070(5) Uani 1 1 d .
C6 C 0.3022(14) 0.0433(15) -0.074(3) 0.079(6) Uani 1 1 d .
H6A H 0.2719 -0.0156 -0.0135 0.095 Uiso 1 1 calc R
H6B H 0.3102 0.0261 -0.2050 0.095 Uiso 1 1 calc R
C7 C 0.4503(12) 0.1518(13) -0.027(2) 0.062(4) Uani 1 1 d .
H7A H 0.4194 0.2103 0.0335 0.074 Uiso 1 1 calc R
H7B H 0.4459 0.1633 -0.1612 0.074 Uiso 1 1 calc R
N1 N 0.1063(10) 0.3080(10) -0.0206(17) 0.047(3) Uani 1 1 d .
N2 N 0.3989(10) 0.0617(8) 0.0152(17) 0.051(3) Uani 1 1 d .
H2B H 0.4226 0.0168 0.0921 0.061 Uiso 1 1 calc R
O1 O 0.0172(9) 0.4304(7) 0.2992(12) 0.068(3) Uani 1 1 d .
O2 O 0.0976(13) 0.5900(12) 0.5420(19) 0.099(5) Uani 1 1 d .
O3 O 0.392(3) 0.305(3) 0.422(5) 0.306(18) Uiso 1 1 d .
O4 O -0.021(9) 0.064(11) -0.351(17) 0.80(9) Uiso 1 1 d .
O5 O -0.019(6) -0.064(7) -0.186(11) 0.58(6) Uiso 1 1 d .

loop_
_atom_site_aniso_label
_atom_site_aniso_U_11
_atom_site_aniso_U_22
_atom_site_aniso_U_33
_atom_site_aniso_U_23
_atom_site_aniso_U_13
_atom_site_aniso_U_12
Mo1 0.0787(18) 0.0395(11) 0.0221(9) 0.000 -0.0006(10) 0.000
Zn1 0.0401(16) 0.0359(14) 0.0309(14) 0.000 -0.0019(11) 0.000
C3 0.100(16) 0.107(15) 0.055(11) -0.012(11) -0.024(10) 0.038(13)
C1 0.097(16) 0.098(14) 0.055(11) 0.022(11) 0.009(10) 0.045(13)
C2 0.14(2) 0.097(15) 0.075(15) 0.028(13) -0.008(14) 0.037(16)
C4 0.17(2) 0.104(16) 0.055(12) -0.010(11) -0.014(13) 0.093(16)
C5 0.067(12) 0.081(12) 0.063(11) -0.021(10) 0.009(9) -0.005(10)
C6 0.076(14) 0.084(13) 0.077(12) -0.018(10) 0.012(10) -0.002(10)
C7 0.069(11) 0.074(11) 0.042(9) -0.014(9) 0.002(8) 0.001(9)
N1 0.047(8) 0.048(8) 0.045(8) -0.016(6) 0.002(6) 0.000(6)
N2 0.085(11) 0.025(6) 0.043(7) -0.005(5) 0.001(6) 0.018(6)
O1 0.135(10) 0.051(6) 0.016(5) 0.003(4) 0.000(5) -0.006(7)
O2 0.164(14) 0.073(9) 0.061(9) 0.006(8) 0.009(8) 0.025(11)

loop_
_atom_type_symbol
_atom_type_description
_atom_type_scat_dispersion_real
_atom_type_scat_dispersion_imag
_atom_type_scat_source
C C 0.0033 0.0016 'International Tables Vol C Tables 4.2.6.8 and 6.1.1.4'
H H 0.0000 0.0000 'International Tables Vol C Tables 4.2.6.8 and 6.1.1.4'
N N 0.0061 0.0033 'International Tables Vol C Tables 4.2.6.8 and 6.1.1.4'
O O 0.0106 0.0060 'International Tables Vol C Tables 4.2.6.8 and 6.1.1.4'
Zn Zn 0.2839 1.4301 'International Tables Vol C Tables 4.2.6.8 and 6.1.1.4'
Mo Mo -1.6832 0.6857 'International Tables Vol C Tables 4.2.6.8 and 6.1.1.4'

loop_
_geom_angle_atom_site_label_1
_geom_angle_atom_site_label_2
_geom_angle_atom_site_label_3
_geom_angle
_geom_angle_site_symmetry_1
_geom_angle_site_symmetry_3
O2 Mo1 O2 106.3(10) . 2_556
O2 Mo1 O1 111.5(6) . .
O2 Mo1 O1 108.4(6) 2_556 .
O2 Mo1 O1 108.4(6) . 2_556
O2 Mo1 O1 111.5(6) 2_556 2_556
O1 Mo1 O1 110.8(6) . 2_556
O1 Zn1 O1 178.6(5) . 2
O1 Zn1 N1 90.6(4) . 2
O1 Zn1 N1 90.5(4) 2 2
O1 Zn1 N1 90.5(4) . .
O1 Zn1 N1 90.6(4) 2 .
N1 Zn1 N1 88.1(7) 2 .
O1 Zn1 N2 88.6(4) . 4
O1 Zn1 N2 90.3(4) 2 4
N1 Zn1 N2 175.5(5) 2 4
N1 Zn1 N2 96.3(5) . 4
O1 Zn1 N2 90.3(4) . 3_455
O1 Zn1 N2 88.6(4) 2 3_455
N1 Zn1 N2 96.3(5) 2 3_455
N1 Zn1 N2 175.5(5) . 3_455
N2 Zn1 N2 79.2(7) 4 3_455
N1 C3 C4 130.6(17) . .
N1 C3 H3A 114.7 . .
C4 C3 H3A 114.7 . .
N1 C1 C2 121.7(16) . .
N1 C1 H1A 119.2 . .
C2 C1 H1A 119.2 . .
C5 C2 C1 118.3(17) . .
C5 C2 H2A 120.8 . .
C1 C2 H2A 120.8 . .
C5 C4 C3 116.0(17) . .
C5 C4 H4A 122.0 . .
C3 C4 H4A 122.0 . .
C4 C5 C2 119.5(19) . .
C4 C5 C6 120.5(16) . .
C2 C5 C6 119.1(18) . .
N2 C6 C5 112.0(13) . .
N2 C6 H6A 109.2 . .
C5 C6 H6A 109.2 . .
N2 C6 H6B 109.2 . .
C5 C6 H6B 109.2 . .
H6A C6 H6B 107.9 . .
N2 C7 C7 116.1(11) . 2_655
N2 C7 H7A 108.3 . .
C7 C7 H7A 108.3 2_655 .
N2 C7 H7B 108.3 . .
C7 C7 H7B 108.3 2_655 .
H7A C7 H7B 107.4 . .
C1 N1 C3 112.7(14) . .
C1 N1 Zn1 121.6(11) . .
C3 N1 Zn1 125.6(11) . .
C7 N2 C6 120.0(13) . .
C7 N2 Zn1 107.4(11) . 3_545
C6 N2 Zn1 115.2(9) . 3_545
C7 N2 H2B 120.0 . .
C6 N2 H2B 120.0 . .
Zn1 N2 H2B 43.5 3_545 .
Mo1 O1 Zn1 143.0(6) . .

loop_
_geom_bond_atom_site_label_1
_geom_bond_atom_site_label_2
_geom_bond_distance
_geom_bond_site_symmetry_2
Mo1 O2 1.740(19) .
Mo1 O2 1.740(19) 2_556
Mo1 O1 1.769(9) .
Mo1 O1 1.769(9) 2_556
Zn1 O1 2.146(10) .
Zn1 O1 2.146(10) 2
Zn1 N1 2.150(13) 2
Zn1 N1 2.150(13) .
Zn1 N2 2.223(11) 4
Zn1 N2 2.223(11) 3_455
C3 N1 1.33(2) .
C3 C4 1.36(2) .
C3 H3A 0.9300 .
C1 N1 1.30(2) .
C1 C2 1.47(3) .
C1 H1A 0.9300 .
C2 C5 1.36(3) .
C2 H2A 0.9300 .
C4 C5 1.31(2) .
C4 H4A 0.9300 .
C5 C6 1.58(2) .
C6 N2 1.50(2) .
C6 H6A 0.9700 .
C6 H6B 0.9700 .
C7 N2 1.396(19) .
C7 C7 1.44(3) 2_655
C7 H7A 0.9700 .
C7 H7B 0.9700 .
N2 Zn1 2.223(11) 3_545
N2 H2B 0.8600 .
